data_1541827
loop_
_publ_author_name
'Cheng, P.T.'
'Nyburg, S.C.'
'Adams, M.E.'
'Pritzker, K.P.H.'

_publ_section_title
;
 beta-Calcium disodium pyrophosphate tetrahydrate, Ca Na2 P2 O7 * 4 H2 O
;
_journal_name_full 'Crystal Structure Communications'
_journal_page_first 313
_journal_page_last 317
_journal_volume 8
_journal_year 1979
_chemical_formula_sum 'Ca H8 Na2 O11 P2'
_chemical_name_systematic 'Ca Na2 (P2 O7) (H2 O)4'
_space_group_IT_number 9
_symmetry_space_group_name_Hall 'C -2yc'
_symmetry_space_group_name_H-M 'C 1 c 1'
_cell_angle_alpha 90
_cell_angle_beta 104.4
_cell_angle_gamma 90
_cell_formula_units_Z 4
_cell_length_a 10.38
_cell_length_b 16.98
_cell_length_c 5.75
_cell_volume 981.612
_citation_journal_id_ASTM CSCMCS
_cod_data_source_file Cheng_CSCMCS_1979_1373.cif
_cod_data_source_block H8Ca1Na2O11P2
_cod_original_cell_volume 981.6118
_cod_original_formula_sum 'H8 Ca1 Na2 O11 P2'
_cod_database_code 1541827

loop_
_symmetry_equiv_pos_as_xyz
x,y,z
x,-y,z+1/2
x+1/2,y+1/2,z
x+1/2,-y+1/2,z+1/2

loop_
_atom_site_label
_atom_site_type_symbol
_atom_site_fract_x
_atom_site_fract_y
_atom_site_fract_z
_atom_site_occupancy
_atom_site_U_iso_or_equiv
_atom_site_attached_hydrogens
Ca1 Ca+2 0.25 0.2416 0 1 0.0 0
Na1 Na+1 0.3074 0.4395 -0.1942 1 0.0 0
Na2 Na+1 0.2507 0.0579 0.2349 1 0.0 0
P1 P+5 0.4371 0.2103 0.5794 1 0.0 0
P2 P+5 0.4508 0.3699 0.3888 1 0.0 0
O1 O-2 0.5843 0.2002 0.6688 1 0.0 0
O2 O-2 0.4022 0.304 0.5516 1 0.0 0
O3 O-2 0.3621 0.1804 0.75 1 0.0 0
O4 O-2 0.3855 0.177 0.3263 1 0.0 0
O5 O-2 0.5987 0.3629 0.431 1 0.0 0
O6 O-2 0.4086 0.4466 0.4793 1 0.0 0
O7 O-2 0.3753 0.3518 0.134 1 0.0 0
O8 O-2 0.6359 0.1708 0.1657 1 0.0 2
O9 O-2 -0.1086 0.4652 0.4446 1 0.0 2
O10 O-2 0.1457 0.4651 0.0641 1 0.0 2
O11 O-2 0.6268 0.4429 0.0077 1 0.0 2
